data_4340875
loop_
_publ_author_name
'Powers, David C.'
'Hwang, Seung Jun'
'Zheng, Shao-Liang'
'Nocera, Daniel G.'

_publ_section_title
;
 Halide-Bridged Binuclear HX-Splitting Catalysts.
;
_journal_issue 17
_journal_name_full 'Inorganic chemistry'
_journal_page_first 9122
_journal_page_last 9128
_journal_paper_doi 10.1021/ic501136m
_journal_volume 53
_journal_year 2014
_chemical_formula_sum 'C25 H24 Br4 F25 N3 O8 P4 Rh2'
_chemical_formula_weight 1618.81
_chemical_name_common Rh2Br4(tfepma)2(4-F-C6H4NC)
_chemical_name_systematic
; 
 ? 
;
_space_group_IT_number 8
_symmetry_cell_setting monoclinic
_symmetry_space_group_name_Hall 'C -2y'
_symmetry_space_group_name_H-M 'C 1 m 1'
_atom_sites_solution_hydrogens geom
_atom_sites_solution_primary direct
_atom_sites_solution_secondary difmap
_audit_creation_method SHELXL-97
_cell_angle_alpha 90.00
_cell_angle_beta 124.859(2)
_cell_angle_gamma 90.00
_cell_formula_units_Z 2
_cell_length_a 14.074(2)
_cell_length_b 21.280(3)
_cell_length_c 9.6086(15)
_cell_measurement_reflns_used 11145
_cell_measurement_temperature 100(2)
_cell_measurement_theta_max 25.72
_cell_measurement_theta_min 1.91
_cell_volume 2361.3(6)
_computing_cell_refinement 'SAINT 7.46A (Bruker-AXS, 2009)'
_computing_data_collection 'APEX2 v2009.3.0 (Bruker-AXS, 2009)'
_computing_data_reduction 'SAINT 7.46A (Bruker-AXS, 2009)'
_computing_molecular_graphics 'Bruker SHELXTL (Sheldrick, 2008)'
_computing_publication_material 'Bruker SHELXTL (Sheldrick, 2008)'
_computing_structure_refinement 'SHELXL-97 (Sheldrick, 2008)'
_computing_structure_solution 'SHELXT-2014 (Sheldrick, 2008)'
_diffrn_ambient_temperature 100(2)
_diffrn_measured_fraction_theta_full 1.000
_diffrn_measured_fraction_theta_max 1.000
_diffrn_radiation_monochromator graphite
_diffrn_radiation_source 'fine-focus sealed tube'
_diffrn_radiation_type MoK\a
_diffrn_radiation_wavelength 0.71073
_diffrn_reflns_av_R_equivalents 0.1013
_diffrn_reflns_av_sigmaI/netI 0.1372
_diffrn_reflns_limit_h_max 16
_diffrn_reflns_limit_h_min -16
_diffrn_reflns_limit_k_max 25
_diffrn_reflns_limit_k_min -24
_diffrn_reflns_limit_l_max 11
_diffrn_reflns_limit_l_min -11
_diffrn_reflns_number 10524
_diffrn_reflns_theta_full 25.02
_diffrn_reflns_theta_max 25.02
_diffrn_reflns_theta_min 1.91
_exptl_absorpt_coefficient_mu 4.364
_exptl_absorpt_correction_T_max 0.5605
_exptl_absorpt_correction_T_min 0.2742
_exptl_absorpt_correction_type multi-scan
_exptl_absorpt_process_details SADABS
_exptl_crystal_colour orange
_exptl_crystal_density_diffrn 2.277
_exptl_crystal_density_method 'not measured'
_exptl_crystal_description block
_exptl_crystal_F_000 1548
_exptl_crystal_size_max 0.40
_exptl_crystal_size_mid 0.15
_exptl_crystal_size_min 0.15
_refine_diff_density_max 0.940
_refine_diff_density_min -1.040
_refine_diff_density_rms 0.174
_refine_ls_abs_structure_details 'Flack H D (1983), Acta Cryst. A39, 876-881'
_refine_ls_abs_structure_Flack 0.000(18)
_refine_ls_extinction_method none
_refine_ls_goodness_of_fit_ref 0.973
_refine_ls_hydrogen_treatment mixed
_refine_ls_matrix_type full
_refine_ls_number_parameters 287
_refine_ls_number_reflns 4181
_refine_ls_number_restraints 33
_refine_ls_restrained_S_all 0.968
_refine_ls_R_factor_all 0.0913
_refine_ls_R_factor_gt 0.0544
_refine_ls_shift/su_max 0.000
_refine_ls_shift/su_mean 0.000
_refine_ls_structure_factor_coef Fsqd
_refine_ls_weighting_details 'calc w=1/[\s^2^(Fo^2^)+(0.0117P)^2^+0.0000P] where P=(Fo^2^+2Fc^2^)/3'
_refine_ls_weighting_scheme calc
_refine_ls_wR_factor_gt 0.0792
_refine_ls_wR_factor_ref 0.0897
_reflns_number_gt 3038
_reflns_number_total 4181
_reflns_threshold_expression >2sigma(I)
_cod_data_source_file ic501136m_si_002.cif
_cod_data_source_block Rh2Br4(tfepma)2(4-F-C6H4NC)
_cod_depositor_comments 'Adding full bibliography for 4340872--4340876.cif.'
_cod_original_sg_symbol_H-M Cm
_cod_database_code 4340875

loop_
_symmetry_equiv_pos_as_xyz
'x, y, z'
'x, -y, z'
'x+1/2, y+1/2, z'
'x+1/2, -y+1/2, z'

loop_
_atom_site_label
_atom_site_type_symbol
_atom_site_fract_x
_atom_site_fract_y
_atom_site_fract_z
_atom_site_U_iso_or_equiv
_atom_site_adp_type
_atom_site_occupancy
_atom_site_symmetry_multiplicity
_atom_site_calc_flag
_atom_site_refinement_flags
C1 C 0.5501(12) 0.2833(5) 0.3615(18) 0.030(3) Uani 1 1 d .
H1A H 0.4708 0.2677 0.3064 0.045 Uiso 1 1 calc R
H1B H 0.5982 0.2679 0.4786 0.045 Uiso 1 1 calc R
H1C H 0.5817 0.2682 0.2994 0.045 Uiso 1 1 calc R
C2 C 0.2736(9) 0.3782(6) 0.2583(14) 0.022(2) Uani 1 1 d .
H2 H 0.3022 0.4080 0.3474 0.027 Uiso 1 1 calc R
C3 C 0.1596(11) 0.3416(6) 0.1722(16) 0.022(2) Uani 1 1 d .
C4 C 0.3266(10) 0.3622(6) -0.1214(14) 0.025(3) Uani 1 1 d .
H4A H 0.3099 0.4065 -0.1595 0.030 Uiso 1 1 calc R
H4B H 0.2593 0.3447 -0.1269 0.030 Uiso 1 1 calc R
C5 C 0.3495(11) 0.3248(7) -0.2309(17) 0.032(4) Uani 1 1 d .
C6 C 0.6660(10) 0.3782(6) 0.7841(15) 0.024(2) Uani 1 1 d .
H6A H 0.5814 0.3721 0.7228 0.029 Uiso 1 1 calc R
H6B H 0.6837 0.4232 0.8141 0.029 Uiso 1 1 calc R
C7 C 0.7284(11) 0.3390(7) 0.9398(16) 0.024(2) Uani 1 1 d .
C8 C 0.8810(8) 0.3594(6) 0.6152(15) 0.020(3) Uani 1 1 d .
H8A H 0.8966 0.3400 0.7199 0.024 Uiso 1 1 calc R
H8B H 0.9130 0.4026 0.6418 0.024 Uiso 1 1 calc R
C9 C 0.9327(10) 0.3219(6) 0.5463(16) 0.021(3) Uani 1 1 d .
C10 C 0.7510(13) 0.5000 0.4110(19) 0.0177(14) Uani 1 2 d S
C11 C 0.9194(14) 0.5000 0.380(2) 0.0177(14) Uani 1 2 d S
C12 C 1.0238(12) 0.5000 0.539(2) 0.0177(14) Uani 1 2 d SU
H12 H 1.0261 0.5000 0.6394 0.021 Uiso 1 2 calc SR
C13 C 1.1240(13) 0.5000 0.5451(19) 0.0177(14) Uani 1 2 d SU
H13 H 1.1976 0.5000 0.6509 0.021 Uiso 1 2 calc SR
C14 C 1.1157(14) 0.5000 0.399(2) 0.0177(14) Uani 1 2 d SU
C15 C 1.0163(12) 0.5000 0.243(2) 0.0177(14) Uani 1 2 d SU
H15 H 1.0159 0.5000 0.1435 0.021 Uiso 1 2 calc SR
C16 C 0.9106(13) 0.5000 0.233(2) 0.0177(14) Uani 1 2 d SU
H16 H 0.8372 0.5000 0.1274 0.021 Uiso 1 2 calc SR
N1 N 0.5494(10) 0.3535(4) 0.3615(14) 0.019(2) Uani 1 1 d .
N2 N 0.8162(11) 0.5000 0.3814(16) 0.0177(14) Uani 1 2 d S
O1 O 0.3278(7) 0.3589(4) 0.1797(9) 0.0200(10) Uani 1 1 d .
O2 O 0.4283(6) 0.3582(4) 0.0470(10) 0.0200(10) Uani 1 1 d .
O3 O 0.7028(6) 0.3596(3) 0.6809(10) 0.0200(10) Uani 1 1 d .
O4 O 0.7587(6) 0.3605(4) 0.4846(10) 0.0200(10) Uani 1 1 d .
F1 F 0.1090(6) 0.3557(3) 0.2490(9) 0.036(2) Uani 1 1 d .
F2 F 0.1740(6) 0.2803(3) 0.1779(10) 0.038(2) Uani 1 1 d .
F3 F 0.0903(6) 0.3590(4) 0.0109(9) 0.049(2) Uani 1 1 d .
F4 F 0.3771(9) 0.2659(4) -0.1825(11) 0.062(3) Uani 1 1 d .
F5 F 0.2540(6) 0.3240(4) -0.3920(9) 0.049(3) Uani 1 1 d .
F6 F 0.4321(7) 0.3486(4) -0.2398(10) 0.045(2) Uani 1 1 d .
F7 F 0.7024(7) 0.2792(4) 0.9061(10) 0.046(2) Uani 1 1 d .
F8 F 0.6990(6) 0.3574(4) 1.0428(9) 0.044(2) Uani 1 1 d .
F9 F 0.8417(6) 0.3442(4) 1.0224(10) 0.046(2) Uani 1 1 d .
F10 F 0.9005(6) 0.2627(3) 0.5184(10) 0.0323(19) Uani 1 1 d .
F11 F 1.0502(5) 0.3214(4) 0.6633(9) 0.040(2) Uani 1 1 d .
F12 F 0.9174(6) 0.3448(3) 0.4076(9) 0.0337(19) Uani 1 1 d .
F13 F 1.2176(8) 0.5000 0.4057(13) 0.041(3) Uani 1 2 d S
P1 P 0.4358(3) 0.39298(14) 0.1989(4) 0.0142(8) Uani 1 1 d .
P2 P 0.6664(3) 0.39254(14) 0.5065(4) 0.0166(8) Uani 1 1 d .
Br1 Br 0.49681(14) 0.5000 0.0073(2) 0.0213(4) Uani 1 2 d S
Br2 Br 0.22615(13) 0.5000 -0.01138(19) 0.0182(4) Uani 1 2 d S
Br3 Br 0.48033(13) 0.5000 0.50185(19) 0.0160(4) Uani 1 2 d S
Br4 Br 0.84413(14) 0.5000 0.7972(2) 0.0221(4) Uani 1 2 d S
Rh1 Rh 0.44464(10) 0.5000 0.21304(14) 0.0130(3) Uani 1 2 d S
Rh2 Rh 0.65720(10) 0.5000 0.49515(15) 0.0133(3) Uani 1 2 d S

loop_
_atom_site_aniso_label
_atom_site_aniso_U_11
_atom_site_aniso_U_22
_atom_site_aniso_U_33
_atom_site_aniso_U_23
_atom_site_aniso_U_13
_atom_site_aniso_U_12
C1 0.020(6) 0.031(8) 0.025(7) 0.003(7) 0.004(5) -0.013(7)
C2 0.012(5) 0.041(7) 0.016(5) -0.005(4) 0.008(4) -0.007(4)
C3 0.012(5) 0.041(7) 0.016(5) -0.005(4) 0.008(4) -0.007(4)
C4 0.019(7) 0.034(9) 0.017(7) -0.006(6) 0.007(6) -0.002(6)
C5 0.015(7) 0.055(11) 0.024(9) -0.004(8) 0.009(7) -0.013(7)
C6 0.028(6) 0.031(7) 0.020(5) 0.012(4) 0.017(5) 0.004(4)
C7 0.028(6) 0.031(7) 0.020(5) 0.012(4) 0.017(5) 0.004(4)
C8 0.006(6) 0.018(8) 0.030(8) -0.013(6) 0.006(6) -0.002(5)
C9 0.016(7) 0.032(9) 0.025(8) 0.016(6) 0.016(6) 0.013(6)
C10 0.017(3) 0.019(3) 0.011(3) 0.000 0.005(3) 0.000
C11 0.017(3) 0.019(3) 0.011(3) 0.000 0.005(3) 0.000
C12 0.017(3) 0.019(3) 0.011(3) 0.000 0.005(3) 0.000
C13 0.017(3) 0.019(3) 0.011(3) 0.000 0.005(3) 0.000
C14 0.017(3) 0.019(3) 0.011(3) 0.000 0.005(3) 0.000
C15 0.017(3) 0.019(3) 0.011(3) 0.000 0.005(3) 0.000
C16 0.017(3) 0.019(3) 0.011(3) 0.000 0.005(3) 0.000
N1 0.022(5) 0.014(5) 0.009(5) -0.002(5) 0.001(4) 0.002(6)
N2 0.017(3) 0.019(3) 0.011(3) 0.000 0.005(3) 0.000
O1 0.018(2) 0.019(2) 0.014(2) 0.005(2) 0.0033(19) 0.005(2)
O2 0.018(2) 0.019(2) 0.014(2) 0.005(2) 0.0033(19) 0.005(2)
O3 0.018(2) 0.019(2) 0.014(2) 0.005(2) 0.0033(19) 0.005(2)
O4 0.018(2) 0.019(2) 0.014(2) 0.005(2) 0.0033(19) 0.005(2)
F1 0.032(5) 0.044(5) 0.039(5) 0.005(4) 0.026(4) -0.007(4)
F2 0.041(5) 0.025(5) 0.051(5) -0.016(4) 0.028(5) -0.021(4)
F3 0.027(5) 0.082(6) 0.018(4) 0.010(4) 0.001(4) -0.017(4)
F4 0.119(9) 0.032(6) 0.054(6) -0.009(5) 0.060(6) -0.010(5)
F5 0.026(5) 0.082(7) 0.027(5) -0.028(4) 0.008(4) -0.011(4)
F6 0.030(5) 0.072(6) 0.030(5) -0.019(4) 0.015(4) -0.017(4)
F7 0.079(6) 0.028(5) 0.032(5) 0.013(4) 0.032(5) -0.001(4)
F8 0.044(5) 0.061(6) 0.013(4) 0.018(4) 0.008(4) 0.017(4)
F9 0.016(4) 0.069(6) 0.028(5) 0.004(4) -0.001(4) 0.013(4)
F10 0.048(5) 0.014(4) 0.040(5) -0.003(4) 0.028(4) 0.000(3)
F11 0.011(4) 0.063(6) 0.035(5) -0.013(4) 0.008(4) -0.005(4)
F12 0.036(5) 0.036(5) 0.033(5) -0.001(4) 0.022(4) -0.002(4)
F13 0.023(6) 0.066(9) 0.036(7) 0.000 0.018(5) 0.000
P1 0.0153(16) 0.0142(19) 0.0100(18) -0.0001(14) 0.0053(15) 0.0000(15)
P2 0.0118(17) 0.022(2) 0.0109(16) 0.0015(16) 0.0032(14) 0.0023(15)
Br1 0.0228(10) 0.0213(11) 0.0194(10) 0.000 0.0119(8) 0.000
Br2 0.0119(9) 0.0217(11) 0.0112(9) 0.000 0.0008(8) 0.000
Br3 0.0107(9) 0.0186(10) 0.0124(9) 0.000 0.0029(7) 0.000
Br4 0.0153(9) 0.0279(11) 0.0108(10) 0.000 0.0002(8) 0.000
Rh1 0.0103(7) 0.0135(8) 0.0103(8) 0.000 0.0031(6) 0.000
Rh2 0.0084(7) 0.0172(8) 0.0099(7) 0.000 0.0026(6) 0.000

loop_
_atom_type_symbol
_atom_type_description
_atom_type_scat_dispersion_real
_atom_type_scat_dispersion_imag
_atom_type_scat_source
C C 0.0033 0.0016 'International Tables Vol C Tables 4.2.6.8 and 6.1.1.4'
H H 0.0000 0.0000 'International Tables Vol C Tables 4.2.6.8 and 6.1.1.4'
Br Br -0.2901 2.4595 'International Tables Vol C Tables 4.2.6.8 and 6.1.1.4'
F F 0.0171 0.0103 'International Tables Vol C Tables 4.2.6.8 and 6.1.1.4'
N N 0.0061 0.0033 'International Tables Vol C Tables 4.2.6.8 and 6.1.1.4'
O O 0.0106 0.0060 'International Tables Vol C Tables 4.2.6.8 and 6.1.1.4'
P P 0.1023 0.0942 'International Tables Vol C Tables 4.2.6.8 and 6.1.1.4'
Rh Rh -1.1178 0.9187 'International Tables Vol C Tables 4.2.6.8 and 6.1.1.4'

loop_
_geom_angle_atom_site_label_1
_geom_angle_atom_site_label_2
_geom_angle_atom_site_label_3
_geom_angle
_geom_angle_site_symmetry_1
_geom_angle_site_symmetry_3
O1 C2 C3 106.5(10) . .
F2 C3 F1 108.8(10) . .
F2 C3 F3 108.5(11) . .
F1 C3 F3 108.6(10) . .
F2 C3 C2 113.0(11) . .
F1 C3 C2 108.5(10) . .
F3 C3 C2 109.4(10) . .
O2 C4 C5 106.7(10) . .
F6 C5 F4 107.2(11) . .
F6 C5 F5 105.5(10) . .
F4 C5 F5 107.0(11) . .
F6 C5 C4 113.3(12) . .
F4 C5 C4 113.4(11) . .
F5 C5 C4 109.9(11) . .
O3 C6 C7 107.9(10) . .
F7 C7 F9 107.5(11) . .
F7 C7 F8 107.8(10) . .
F9 C7 F8 108.1(10) . .
F7 C7 C6 112.0(11) . .
F9 C7 C6 112.1(11) . .
F8 C7 C6 109.2(11) . .
O4 C8 C9 105.7(9) . .
F10 C9 F12 108.1(11) . .
F10 C9 F11 106.0(10) . .
F12 C9 F11 104.9(10) . .
F10 C9 C8 114.2(10) . .
F12 C9 C8 114.7(10) . .
F11 C9 C8 108.1(10) . .
N2 C10 Rh2 171.8(14) . .
C16 C11 C12 123.9(16) . .
C16 C11 N2 121.0(15) . .
C12 C11 N2 115.1(14) . .
C13 C12 C11 117.7(16) . .
C14 C13 C12 118.7(16) . .
C15 C14 C13 125.4(17) . .
C15 C14 F13 116.1(15) . .
C13 C14 F13 118.5(14) . .
C14 C15 C16 116.7(16) . .
C11 C16 C15 117.6(15) . .
C1 N1 P2 120.0(9) . .
C1 N1 P1 120.0(9) . .
P2 N1 P1 119.4(5) . .
C10 N2 C11 168.2(16) . .
C2 O1 P1 125.4(7) . .
C4 O2 P1 120.9(7) . .
C6 O3 P2 125.7(7) . .
C8 O4 P2 123.7(7) . .
O2 P1 O1 97.1(4) . .
O2 P1 N1 98.6(5) . .
O1 P1 N1 102.5(5) . .
O2 P1 Rh1 119.6(3) . .
O1 P1 Rh1 118.4(3) . .
N1 P1 Rh1 116.8(3) . .
O4 P2 O3 98.8(4) . .
O4 P2 N1 99.7(5) . .
O3 P2 N1 103.3(5) . .
O4 P2 Rh2 116.9(3) . .
O3 P2 Rh2 117.5(3) . .
N1 P2 Rh2 117.5(3) . .
Rh1 Br3 Rh2 63.35(5) . .
P1 Rh1 P1 173.90(17) 2_565 .
P1 Rh1 Br1 89.05(8) 2_565 .
P1 Rh1 Br1 89.05(8) . .
P1 Rh1 Br3 92.03(8) 2_565 .
P1 Rh1 Br3 92.03(8) . .
Br1 Rh1 Br3 156.48(7) . .
P1 Rh1 Br2 87.20(9) 2_565 .
P1 Rh1 Br2 87.20(9) . .
Br1 Rh1 Br2 95.13(7) . .
Br3 Rh1 Br2 108.39(6) . .
P1 Rh1 Rh2 93.00(9) 2_565 .
P1 Rh1 Rh2 93.00(9) . .
Br1 Rh1 Rh2 98.07(6) . .
Br3 Rh1 Rh2 58.41(5) . .
Br2 Rh1 Rh2 166.80(7) . .
C10 Rh2 P2 89.22(9) . 2_565
C10 Rh2 P2 89.22(9) . .
P2 Rh2 P2 174.40(17) 2_565 .
C10 Rh2 Br3 160.8(5) . .
P2 Rh2 Br3 91.62(9) 2_565 .
P2 Rh2 Br3 91.62(9) . .
C10 Rh2 Br4 88.2(5) . .
P2 Rh2 Br4 87.29(9) 2_565 .
P2 Rh2 Br4 87.29(9) . .
Br3 Rh2 Br4 111.00(7) . .
C10 Rh2 Rh1 102.5(5) . .
P2 Rh2 Rh1 92.80(9) 2_565 .
P2 Rh2 Rh1 92.80(9) . .
Br3 Rh2 Rh1 58.24(5) . .
Br4 Rh2 Rh1 169.24(7) . .

loop_
_geom_bond_atom_site_label_1
_geom_bond_atom_site_label_2
_geom_bond_distance
_geom_bond_site_symmetry_2
C1 N1 1.494(12) .
C2 O1 1.406(13) .
C2 C3 1.532(16) .
C3 F2 1.317(13) .
C3 F1 1.319(13) .
C3 F3 1.327(14) .
C4 O2 1.423(13) .
C4 C5 1.492(16) .
C5 F6 1.316(13) .
C5 F4 1.316(15) .
C5 F5 1.351(14) .
C6 O3 1.412(13) .
C6 C7 1.483(16) .
C7 F7 1.313(15) .
C7 F9 1.317(14) .
C7 F8 1.332(13) .
C8 O4 1.438(12) .
C8 C9 1.469(15) .
C9 F10 1.313(13) .
C9 F12 1.315(13) .
C9 F11 1.369(12) .
C10 N2 1.106(18) .
C10 Rh2 1.902(16) .
C11 C16 1.34(2) .
C11 C12 1.39(2) .
C11 N2 1.46(2) .
C12 C13 1.38(2) .
C13 C14 1.34(2) .
C14 C15 1.343(19) .
C14 F13 1.397(17) .
C15 C16 1.44(2) .
N1 P2 1.650(11) .
N1 P1 1.688(11) .
O1 P1 1.596(9) .
O2 P1 1.585(9) .
O3 P2 1.606(9) .
O4 P2 1.585(8) .
P1 Rh1 2.281(3) .
P2 Rh2 2.289(3) .
Br1 Rh1 2.471(2) .
Br2 Rh1 2.5546(19) .
Br3 Rh1 2.522(2) .
Br3 Rh2 2.527(2) .
Br4 Rh2 2.572(2) .
Rh1 P1 2.280(3) 2_565
Rh1 Rh2 2.6509(16) .
Rh2 P2 2.289(3) 2_565

loop_
_geom_torsion_atom_site_label_1
_geom_torsion_atom_site_label_2
_geom_torsion_atom_site_label_3
_geom_torsion_atom_site_label_4
_geom_torsion
_geom_torsion_site_symmetry_1
_geom_torsion_site_symmetry_4
O1 C2 C3 F2 55.8(13) . .
O1 C2 C3 F1 176.5(9) . .
O1 C2 C3 F3 -65.2(13) . .
O2 C4 C5 F6 -65.2(15) . .
O2 C4 C5 F4 57.4(14) . .
O2 C4 C5 F5 177.0(10) . .
O3 C6 C7 F7 -63.2(13) . .
O3 C6 C7 F9 57.7(15) . .
O3 C6 C7 F8 177.4(9) . .
O4 C8 C9 F10 -64.6(13) . .
O4 C8 C9 F12 61.0(13) . .
O4 C8 C9 F11 177.6(9) . .
C16 C11 C12 C13 0.000(6) . .
N2 C11 C12 C13 180.000(3) . .
C11 C12 C13 C14 0.000(5) . .
C12 C13 C14 C15 0.000(4) . .
C12 C13 C14 F13 180.000(3) . .
C13 C14 C15 C16 0.000(5) . .
F13 C14 C15 C16 180.000(3) . .
C12 C11 C16 C15 0.000(5) . .
N2 C11 C16 C15 180.000(3) . .
C14 C15 C16 C11 0.000(4) . .
Rh2 C10 N2 C11 0.00(2) . .
C16 C11 N2 C10 180.000(11) . .
C12 C11 N2 C10 0.000(13) . .
C3 C2 O1 P1 167.2(8) . .
C5 C4 O2 P1 179.6(8) . .
C7 C6 O3 P2 -174.8(8) . .
C9 C8 O4 P2 176.4(8) . .
C4 O2 P1 O1 58.9(9) . .
C4 O2 P1 N1 162.7(9) . .
C4 O2 P1 Rh1 -69.7(9) . .
C2 O1 P1 O2 -166.6(8) . .
C2 O1 P1 N1 92.9(9) . .
C2 O1 P1 Rh1 -37.3(10) . .
C1 N1 P1 O2 -50.5(10) . .
P2 N1 P1 O2 121.4(7) . .
C1 N1 P1 O1 48.8(10) . .
P2 N1 P1 O1 -139.3(7) . .
C1 N1 P1 Rh1 -180.0(8) . .
P2 N1 P1 Rh1 -8.0(9) . .
C8 O4 P2 O3 -51.7(9) . .
C8 O4 P2 N1 -156.9(9) . .
C8 O4 P2 Rh2 75.4(9) . .
C6 O3 P2 O4 166.9(9) . .
C6 O3 P2 N1 -90.8(10) . .
C6 O3 P2 Rh2 40.3(10) . .
C1 N1 P2 O4 52.4(11) . .
P1 N1 P2 O4 -119.6(7) . .
C1 N1 P2 O3 -49.2(10) . .
P1 N1 P2 O3 138.9(7) . .
C1 N1 P2 Rh2 179.7(8) . .
P1 N1 P2 Rh2 7.7(9) . .
O2 P1 Rh1 P1 55.6(18) . 2_565
O1 P1 Rh1 P1 -62.4(17) . 2_565
N1 P1 Rh1 P1 174.2(16) . 2_565
O2 P1 Rh1 Br1 -16.3(4) . .
O1 P1 Rh1 Br1 -134.3(4) . .
N1 P1 Rh1 Br1 102.3(5) . .
O2 P1 Rh1 Br3 -172.8(4) . .
O1 P1 Rh1 Br3 69.2(4) . .
N1 P1 Rh1 Br3 -54.2(5) . .
O2 P1 Rh1 Br2 78.9(4) . .
O1 P1 Rh1 Br2 -39.1(4) . .
N1 P1 Rh1 Br2 -162.5(5) . .
O2 P1 Rh1 Rh2 -114.3(4) . .
O1 P1 Rh1 Rh2 127.7(4) . .
N1 P1 Rh1 Rh2 4.3(5) . .
Rh2 Br3 Rh1 P1 -92.28(9) . 2_565
Rh2 Br3 Rh1 P1 92.28(9) . .
Rh2 Br3 Rh1 Br1 0.0 . .
Rh2 Br3 Rh1 Br2 180.0 . .
N2 C10 Rh2 P2 87.31(9) . 2_565
N2 C10 Rh2 P2 -87.31(9) . .
N2 C10 Rh2 Br3 180.00(2) . .
N2 C10 Rh2 Br4 0.00(2) . .
N2 C10 Rh2 Rh1 180.00(2) . .
O4 P2 Rh2 C10 12.3(6) . .
O3 P2 Rh2 C10 129.5(6) . .
N1 P2 Rh2 C10 -106.2(7) . .
O4 P2 Rh2 P2 -62(2) . 2_565
O3 P2 Rh2 P2 56(2) . 2_565
N1 P2 Rh2 P2 180(100) . 2_565
O4 P2 Rh2 Br3 173.1(4) . .
O3 P2 Rh2 Br3 -69.7(3) . .
N1 P2 Rh2 Br3 54.6(5) . .
O4 P2 Rh2 Br4 -76.0(4) . .
O3 P2 Rh2 Br4 41.3(3) . .
N1 P2 Rh2 Br4 165.6(5) . .
O4 P2 Rh2 Rh1 114.8(4) . .
O3 P2 Rh2 Rh1 -127.9(3) . .
N1 P2 Rh2 Rh1 -3.7(5) . .
Rh1 Br3 Rh2 C10 0.000(6) . .
Rh1 Br3 Rh2 P2 92.28(9) . 2_565
Rh1 Br3 Rh2 P2 -92.28(9) . .
Rh1 Br3 Rh2 Br4 180.0 . .
P1 Rh1 Rh2 C10 -89.47(9) 2_565 .
P1 Rh1 Rh2 C10 89.47(9) . .
Br1 Rh1 Rh2 C10 0.000(2) . .
Br3 Rh1 Rh2 C10 180.000(1) . .
Br2 Rh1 Rh2 C10 180.000(2) . .
P1 Rh1 Rh2 P2 0.35(11) 2_565 2_565
P1 Rh1 Rh2 P2 179.29(14) . 2_565
Br1 Rh1 Rh2 P2 89.82(9) . 2_565
Br3 Rh1 Rh2 P2 -90.18(9) . 2_565
Br2 Rh1 Rh2 P2 -90.18(9) . 2_565
P1 Rh1 Rh2 P2 -179.29(14) 2_565 .
P1 Rh1 Rh2 P2 -0.36(11) . .
Br1 Rh1 Rh2 P2 -89.82(9) . .
Br3 Rh1 Rh2 P2 90.18(9) . .
Br2 Rh1 Rh2 P2 90.18(9) . .
P1 Rh1 Rh2 Br3 90.53(9) 2_565 .
P1 Rh1 Rh2 Br3 -90.53(9) . .
Br1 Rh1 Rh2 Br3 180.0 . .
Br2 Rh1 Rh2 Br3 0.0 . .
P1 Rh1 Rh2 Br4 90.53(9) 2_565 .
P1 Rh1 Rh2 Br4 -90.53(9) . .
Br1 Rh1 Rh2 Br4 180.000(2) . .
Br3 Rh1 Rh2 Br4 0.000(2) . .
Br2 Rh1 Rh2 Br4 0.000(1) . .
